data_1536507
loop_
_publ_author_name
'Kessler, U.'
'Jansen, M.'

_publ_section_title
;
 Synthese und Kristallstruktur von K Te O F3
;
_journal_name_full 'Zeitschrift fuer Anorganische und Allgemeine Chemie'
_journal_page_first 1782
_journal_page_last 1786
_journal_volume 627
_journal_year 2001
_chemical_formula_sum 'F3 K O Te'
_chemical_name_systematic 'K (Te O F3)'
_space_group_IT_number 86
_symmetry_space_group_name_Hall '-P 4bc'
_symmetry_space_group_name_H-M 'P 42/n :2'
_cell_angle_alpha 90
_cell_angle_beta 90
_cell_angle_gamma 90
_cell_formula_units_Z 8
_cell_length_a 10.0796
_cell_length_b 10.0796
_cell_length_c 7.8958
_cell_volume 802.200
_citation_journal_id_ASTM ZAACAB
_cod_data_source_file Kessler_ZAACAB_2001_172.cif
_cod_data_source_block F3K1O1Te1
_cod_original_cell_volume 802.2002
_cod_original_formula_sum 'F3 K1 O1 Te1'
_cod_database_code 1536507

loop_
_symmetry_equiv_pos_as_xyz
x,y,z
-y,x+1/2,z+1/2
-x+1/2,-y+1/2,z
y+1/2,-x,z+1/2
-x,-y,-z
y,-x-1/2,-z-1/2
x-1/2,y-1/2,-z
-y-1/2,x,-z-1/2

loop_
_atom_site_label
_atom_site_type_symbol
_atom_site_fract_x
_atom_site_fract_y
_atom_site_fract_z
_atom_site_occupancy
_atom_site_U_iso_or_equiv
F2 F-1 0.3114 0.6094 0.2251 1 0.0
F3 F-1 0.2565 0.4342 0.4865 1 0.0
O1 O-2 0.4963 0.4719 0.3492 1 0.0
F1 F-1 0.5109 0.7349 0.396 1 0.0
K3 K+1 0 0 0 1 0.0
K2 K+1 0.25 0.25 0.75 1 0.0
K1 K+1 0.25 0.25 0.25 1 0.0
Te1 Te+4 0.38194 0.59436 0.46123 1 0.0
